data_9013439
loop_
_publ_author_name
'Freyer, D.'
'Reck, G.'
'Bremer, M.'
'Voigt, W.'

_publ_section_title
;
 Thermal behaviour and crystal structure of sodium-containing hemihydrates
 of calcium sulfate
 Note: subcell
;
_journal_name_full 'Monatshefte fur Chemie'
_journal_page_first 1179
_journal_page_last 1193
_journal_volume 130
_journal_year 1999
_chemical_compound_source Synthetic
_chemical_formula_sum 'Ca2.572 H4 Na0.856 O13.42 S3'
_chemical_name_mineral Omongwaite
_space_group_IT_number 5
_symmetry_space_group_name_Hall 'C 2y'
_symmetry_space_group_name_H-M 'C 1 2 1'
_cell_angle_alpha 90
_cell_angle_beta 90.089
_cell_angle_gamma 90
_cell_formula_units_Z 2
_cell_length_a 12.0890
_cell_length_b 6.903
_cell_length_c 6.3537
_cell_volume 530.218
_database_code_amcsd 0014668
_exptl_crystal_density_diffrn 2.742
_cod_original_formula_sum 'Ca2.572 Na.856 S3 O13.42 H4'
_cod_database_code 9013439

loop_
_space_group_symop_operation_xyz
x,y,z
1/2+x,1/2+y,z
-x,y,-z
1/2-x,1/2+y,-z

loop_
_atom_site_label
_atom_site_fract_x
_atom_site_fract_y
_atom_site_fract_z
_atom_site_occupancy
_atom_site_U_iso_or_equiv
_atom_site_type_symbol
_atom_site_attached_hydrogens
Ca(1) 0.26850 0.18840 0.66710 1.00000 0.03300 Ca 0
Ca(2) 0.00000 -0.00660 0.00000 0.57200 0.02100 Ca 0
Na(2) 0.00000 -0.00660 0.00000 0.42800 0.02100 Na 0
S(1) 0.00000 0.00400 0.50000 1.00000 0.01900 S 0
S(2) 0.27260 0.18420 0.16900 1.00000 0.01700 S 0
O(1) 0.07100 0.12440 0.63540 1.00000 0.03700 O 0
O(2) 0.17820 0.14640 0.02030 1.00000 0.04300 O 0
O(3) 0.36910 0.23020 0.04220 1.00000 0.04100 O 0
O(4) 0.24530 0.34170 0.30200 1.00000 0.04200 O 0
O(5) 0.29880 0.01430 0.29340 1.00000 0.03400 O 0
O(6) 0.06550 -0.12350 0.35840 1.00000 0.03400 O 0
Wat 0.04300 0.50300 0.31200 0.71000 0.11900 O 2
Na(3) 0.00000 0.38800 0.00000 0.42800 0.10000 Na 0

loop_
_cod_changelog_entry_id
_cod_changelog_entry_author
_cod_changelog_entry_date
_cod_changelog_entry_text
1
;cod-tools version 3.8.0
Id: cif_guess_AMCSD_atom_types 9581 2023-05-17 12:35:41Z saulius
;
2023-05-18T11:42:26+03:00
;Derived atom types and hydrogen counts
from atom names that follow the AMCSD naming convention
(Wat == water, O-H == hydroxyl).
;

loop_
_cod_related_entry_id
_cod_related_entry_database
_cod_related_entry_code
1 AMCSD 0014668
